data_1533880
loop_
_publ_author_name
'Khaenko, B.V.'

_publ_section_title
;
 Ordered Structures of Quenched-Solid Solutions of Nitrogen in Vanadium
;
_journal_name_full
;
Dopovidi Akademii Nauk Ukrains'koi RSR, Seriya B: Geologichni, Khimichni ta 
Biologichni Nauki
;
_journal_page_first 378
_journal_page_last 381
_journal_volume 1977
_journal_year 1977
_chemical_formula_sum 'N1.5 V16'
_chemical_name_systematic 'V16 N1.5'
_space_group_IT_number 136
_symmetry_space_group_name_Hall '-P 4n 2n'
_symmetry_space_group_name_H-M 'P 42/m n m'
_cell_angle_alpha 90
_cell_angle_beta 90
_cell_angle_gamma 90
_cell_formula_units_Z 1
_cell_length_a 8.825
_cell_length_b 8.825
_cell_length_c 2.985
_cell_volume 232.474
_citation_journal_id_ASTM DANND6
_cod_data_source_file Khaenko_DANND6_1977_1609.cif
_cod_data_source_block N1.5V16
_cod_original_cell_volume 232.4736
_cod_database_code 1533880

loop_
_symmetry_equiv_pos_as_xyz
x,y,z
-y+1/2,x+1/2,z+1/2
-x,-y,z
y+1/2,-x+1/2,z+1/2
x+1/2,-y+1/2,-z+1/2
y,x,-z
-x+1/2,y+1/2,-z+1/2
-y,-x,-z
-x,-y,-z
y-1/2,-x-1/2,-z-1/2
x,y,-z
-y-1/2,x-1/2,-z-1/2
-x-1/2,y-1/2,z-1/2
-y,-x,z
x-1/2,-y-1/2,z-1/2
y,x,z

loop_
_atom_site_label
_atom_site_type_symbol
_atom_site_fract_x
_atom_site_fract_y
_atom_site_fract_z
_atom_site_occupancy
_atom_site_U_iso_or_equiv
N1 N 0 0 0 0.75 0.0
V1 V 0.155 0.155 0 1 0.0
V3 V 0.625 0.112 0 1 0.0
V2 V 0.613 0.613 0 1 0.0
